data_1512572
loop_
_publ_author_name
'Cai, Zhong-Jian'
'Wang, Shun-Yi'
'Ji, Shun-Jun'

_publ_section_title
;
 I2/TBHP-Catalyzed Chemoselective Amination of Indoles
;
_journal_issue 20
_journal_name_full 'Organic Letters'
_journal_page_first 5226
_journal_paper_doi 10.1021/ol4023936
_journal_volume 15
_journal_year 2013
_chemical_formula_moiety 'C23 H22 Br N3 O2 S'
_chemical_formula_sum 'C23 H22 Br N3 O2 S'
_chemical_formula_weight 484.41
_chemical_name_systematic
;
 ? 
;
_space_group_crystal_system monoclinic
_space_group_IT_number 14
_space_group_name_Hall '-P 2ybc'
_space_group_name_H-M_alt 'P 1 21/c 1'
_symmetry_space_group_name_Hall '-P 2ybc'
_symmetry_space_group_name_H-M 'P 1 21/c 1'
_atom_sites_solution_hydrogens geom
_atom_sites_solution_primary direct
_atom_sites_solution_secondary difmap
_audit_creation_date 2013-04-10
_audit_creation_method
;
  Olex2 1.2
  (compiled Mar 21 2013 11:16:32, GUI svn.r4446)
;
_cell_angle_alpha 90.00
_cell_angle_beta 107.905(11)
_cell_angle_gamma 90.00
_cell_formula_units_Z 4
_cell_length_a 9.1909(10)
_cell_length_b 29.712(3)
_cell_length_c 8.0681(8)
_cell_measurement_reflns_used 3096
_cell_measurement_temperature 179.7(5)
_cell_measurement_theta_max 29.2030
_cell_measurement_theta_min 3.5810
_cell_volume 2096.5(4)
_computing_cell_refinement
;
CrysAlisPro, Agilent Technologies,
Version 1.171.36.28 (release 01-02-2013 CrysAlis171 .NET)
(compiled Feb  1 2013,16:14:44)
;
_computing_data_collection
;
CrysAlisPro, Agilent Technologies,
Version 1.171.36.28 (release 01-02-2013 CrysAlis171 .NET)
(compiled Feb  1 2013,16:14:44)
;
_computing_data_reduction
;
CrysAlisPro, Agilent Technologies,
Version 1.171.36.28 (release 01-02-2013 CrysAlis171 .NET)
(compiled Feb  1 2013,16:14:44)
;
_computing_molecular_graphics
;
O. V. Dolomanov, L. J. Bourhis, R. J. Gildea, J. A. K. Howard and H. Puschmann,
OLEX2: a complete structure solution, refinement and analysis program.
J. Appl. Cryst. (2009). 42, 339-341.
;
_computing_publication_material
;
O. V. Dolomanov, L. J. Bourhis, R. J. Gildea, J. A. K. Howard and H. Puschmann,
OLEX2: a complete structure solution, refinement and analysis program.
J. Appl. Cryst. (2009). 42, 339-341.
;
_computing_structure_refinement
;
XL, G.M. Sheldrick, Acta Cryst.
(2008). A64, 112-122
;
_computing_structure_solution 'SHELXS-97 (Sheldrick, 1990)'
_diffrn_ambient_temperature 179.7(5)
_diffrn_detector_area_resol_mean 10.4692
_diffrn_measured_fraction_theta_full 0.9970
_diffrn_measured_fraction_theta_max 0.9970
_diffrn_measurement_details
;
  1 omega -101.00  -61.00   0.8000    2.0000
omega____ theta____ kappa____ phi______ frames
    -      -12.0816 -178.0000  120.0000 50

  2 omega  -11.00   29.00   0.8000    2.0000
omega____ theta____ kappa____ phi______ frames
    -      -12.0816  -99.0000  -90.0000 50

  3 omega  -71.00  -39.00   0.8000    2.0000
omega____ theta____ kappa____ phi______ frames
    -      -12.0816  -38.0000  -90.0000 40

  4 omega   41.00   98.60   0.8000    2.0000
omega____ theta____ kappa____ phi______ frames
    -       12.2378  178.0000 -120.0000 72

  5 omega   34.00   83.60   0.8000    2.0000
omega____ theta____ kappa____ phi______ frames
    -       12.2378 -178.0000  120.0000 62
;
_diffrn_measurement_device_type 'Xcalibur, Atlas, Gemini'
_diffrn_measurement_method '\w scans'
_diffrn_orient_matrix_UB_11 -0.0465073000
_diffrn_orient_matrix_UB_12 0.0171157000
_diffrn_orient_matrix_UB_13 0.0183982000
_diffrn_orient_matrix_UB_21 -0.0143304000
_diffrn_orient_matrix_UB_22 0.0086726000
_diffrn_orient_matrix_UB_23 -0.0854610000
_diffrn_orient_matrix_UB_31 -0.0648116000
_diffrn_orient_matrix_UB_32 -0.0142192000
_diffrn_orient_matrix_UB_33 -0.0299293000
_diffrn_radiation_monochromator graphite
_diffrn_radiation_type 'Mo K\a'
_diffrn_radiation_wavelength 0.7107
_diffrn_reflns_av_R_equivalents 0.0352
_diffrn_reflns_av_unetI/netI 0.0536
_diffrn_reflns_limit_h_max 12
_diffrn_reflns_limit_h_min -12
_diffrn_reflns_limit_k_max 31
_diffrn_reflns_limit_k_min -38
_diffrn_reflns_limit_l_max 8
_diffrn_reflns_limit_l_min -11
_diffrn_reflns_number 11760
_diffrn_reflns_theta_full 29.39
_diffrn_reflns_theta_max 29.39
_diffrn_reflns_theta_min 2.99
_diffrn_source 'Enhance (Mo) X-ray Source'
_exptl_absorpt_coefficient_mu 2.086
_exptl_absorpt_correction_T_max 1.00000
_exptl_absorpt_correction_T_min 0.47374
_exptl_absorpt_correction_type multi-scan
_exptl_absorpt_process_details
;
CrysAlisPro, Agilent Technologies,
Version 1.171.36.28 (release 01-02-2013 CrysAlis171 .NET)
(compiled Feb  1 2013,16:14:44)
Empirical absorption correction using spherical harmonics,
 implemented in SCALE3 ABSPACK scaling algorithm.
;
_exptl_crystal_colour yellow
_exptl_crystal_colour_primary yellow
_exptl_crystal_density_diffrn 1.535
_exptl_crystal_density_method 'not measured'
_exptl_crystal_description prism
_exptl_crystal_F_000 992
_exptl_crystal_size_max 0.7
_exptl_crystal_size_mid 0.6
_exptl_crystal_size_min 0.3
_refine_diff_density_max 0.458
_refine_diff_density_min -0.519
_refine_diff_density_rms 0.075
_refine_ls_extinction_method none
_refine_ls_goodness_of_fit_ref 1.019
_refine_ls_hydrogen_treatment constr
_refine_ls_matrix_type full
_refine_ls_number_parameters 272
_refine_ls_number_reflns 4988
_refine_ls_number_restraints 0
_refine_ls_restrained_S_all 1.019
_refine_ls_R_factor_all 0.0644
_refine_ls_R_factor_gt 0.0413
_refine_ls_shift/su_max 0.000
_refine_ls_shift/su_mean 0.000
_refine_ls_structure_factor_coef Fsqd
_refine_ls_weighting_details 'calc w=1/[\s^2^(Fo^2^)+(0.0372P)^2^+1.0910P] where P=(Fo^2^+2Fc^2^)/3'
_refine_ls_weighting_scheme calc
_refine_ls_wR_factor_gt 0.0861
_refine_ls_wR_factor_ref 0.0966
_reflns_number_gt 3808
_reflns_number_total 4988
_reflns_threshold_expression >2sigma(I)
_cod_data_source_file ol4023936_si_004.cif
_cod_data_source_block g130410b
_cod_database_code 1512572
_reflns_odcompleteness_completeness 99.70
_reflns_odcompleteness_iscentric 1
_reflns_odcompleteness_theta 26.32
_olex2_refinement_description
;
1. Fixed Uiso
 At 1.2 times of:
  All C(H) groups, All C(H,H) groups, All N(H) groups
 At 1.5 times of:
  All C(H,H,H) groups
2.a Ternary CH refined with riding coordinates:
 C14(H14)
2.b Secondary CH2 refined with riding coordinates:
 C15(H15A,H15B), C16(H16A,H16B)
2.c Aromatic/amide H refined with riding coordinates:
 N1(H1), N2(H2), C2(H2A), C3(H3), C4(H4), C5(H5), C8(H8), C9(H9), C10(H10),
 C11(H11), C18(H18), C19(H19), C21(H21), C22(H22)
2.d Idealised Me refined as rotating group:
 C23(H23A,H23B,H23C)
;

loop_
_space_group_symop_id
_space_group_symop_operation_xyz
1 'x, y, z'
2 '-x, y+1/2, -z+1/2'
3 '-x, -y, -z'
4 'x, -y-1/2, z-1/2'

loop_
_atom_site_label
_atom_site_type_symbol
_atom_site_fract_x
_atom_site_fract_y
_atom_site_fract_z
_atom_site_U_iso_or_equiv
_atom_site_adp_type
_atom_site_occupancy
_atom_site_symmetry_multiplicity
_atom_site_calc_flag
_atom_site_refinement_flags
Br1 Br -0.21422(3) 0.103744(10) -0.06476(3) 0.03386(10) Uani 1 1 d .
S1 S 0.17984(9) 0.17998(2) 0.74585(8) 0.02858(17) Uani 1 1 d .
O1 O 0.1553(3) 0.14592(7) 0.8605(2) 0.0378(5) Uani 1 1 d .
O2 O 0.2483(3) 0.22192(7) 0.8144(3) 0.0427(6) Uani 1 1 d .
N1 N 0.0738(3) 0.10729(7) 0.2519(3) 0.0236(5) Uani 1 1 d .
H1 H 0.0151 0.1289 0.2004 0.028 Uiso 1 1 calc R
N2 N 0.3797(3) 0.08149(7) 0.6223(3) 0.0240(5) Uani 1 1 d .
H2 H 0.4102 0.0694 0.7240 0.029 Uiso 1 1 calc R
N3 N 0.2920(3) 0.15735(7) 0.6451(3) 0.0247(5) Uani 1 1 d .
C1 C -0.1170(3) 0.05526(9) 0.0838(3) 0.0227(6) Uani 1 1 d .
C2 C -0.1787(3) 0.01264(9) 0.0491(3) 0.0276(6) Uani 1 1 d .
H2A H -0.2657 0.0079 -0.0453 0.033 Uiso 1 1 calc R
C3 C -0.1112(3) -0.02294(9) 0.1545(3) 0.0277(6) Uani 1 1 d .
H3 H -0.1521 -0.0517 0.1320 0.033 Uiso 1 1 calc R
C4 C 0.0180(3) -0.01517(9) 0.2940(3) 0.0253(6) Uani 1 1 d .
H4 H 0.0632 -0.0390 0.3664 0.030 Uiso 1 1 calc R
C5 C 0.0810(3) 0.02733(8) 0.3279(3) 0.0223(5) Uani 1 1 d .
H5 H 0.1683 0.0316 0.4223 0.027 Uiso 1 1 calc R
C6 C 0.0155(3) 0.06407(8) 0.2221(3) 0.0190(5) Uani 1 1 d .
C7 C 0.4461(3) 0.07390(8) 0.4913(3) 0.0217(5) Uani 1 1 d .
C8 C 0.5756(3) 0.04919(9) 0.4992(3) 0.0258(6) Uani 1 1 d .
H8 H 0.6356 0.0369 0.6038 0.031 Uiso 1 1 calc R
C9 C 0.6137(3) 0.04330(9) 0.3477(3) 0.0282(6) Uani 1 1 d .
H9 H 0.7004 0.0268 0.3507 0.034 Uiso 1 1 calc R
C10 C 0.5240(3) 0.06171(9) 0.1904(3) 0.0286(6) Uani 1 1 d .
H10 H 0.5505 0.0570 0.0894 0.034 Uiso 1 1 calc R
C11 C 0.3958(3) 0.08693(9) 0.1840(3) 0.0248(6) Uani 1 1 d .
H11 H 0.3370 0.0998 0.0800 0.030 Uiso 1 1 calc R
C12 C 0.3570(3) 0.09260(8) 0.3346(3) 0.0212(5) Uani 1 1 d .
C13 C 0.2256(3) 0.11921(8) 0.3627(3) 0.0210(5) Uani 1 1 d .
C14 C 0.2522(3) 0.11247(8) 0.5647(3) 0.0211(5) Uani 1 1 d .
H14 H 0.1607 0.1003 0.5866 0.025 Uiso 1 1 calc R
C15 C 0.3439(3) 0.18555(9) 0.5229(4) 0.0294(6) Uani 1 1 d .
H15A H 0.4515 0.1807 0.5381 0.035 Uiso 1 1 calc R
H15B H 0.3276 0.2172 0.5405 0.035 Uiso 1 1 calc R
C16 C 0.2463(3) 0.17035(8) 0.3434(3) 0.0260(6) Uani 1 1 d .
H16A H 0.2974 0.1764 0.2570 0.031 Uiso 1 1 calc R
H16B H 0.1482 0.1856 0.3093 0.031 Uiso 1 1 calc R
C17 C 0.0019(3) 0.19118(9) 0.5896(3) 0.0257(6) Uani 1 1 d .
C18 C -0.1096(3) 0.15806(9) 0.5477(4) 0.0308(6) Uani 1 1 d .
H18 H -0.0945 0.1311 0.6095 0.037 Uiso 1 1 calc R
C19 C -0.2434(4) 0.16519(10) 0.4136(4) 0.0366(7) Uani 1 1 d .
H19 H -0.3180 0.1429 0.3855 0.044 Uiso 1 1 calc R
C20 C -0.2677(4) 0.20521(11) 0.3202(4) 0.0386(7) Uani 1 1 d .
C21 C -0.1566(4) 0.23853(10) 0.3673(4) 0.0379(7) Uani 1 1 d .
H21 H -0.1734 0.2658 0.3079 0.045 Uiso 1 1 calc R
C22 C -0.0217(4) 0.23201(10) 0.5004(4) 0.0322(7) Uani 1 1 d .
H22 H 0.0522 0.2545 0.5299 0.039 Uiso 1 1 calc R
C23 C -0.4129(4) 0.21248(15) 0.1707(5) 0.0672(12) Uani 1 1 d .
H23A H -0.4509 0.1840 0.1192 0.101 Uiso 1 1 calc R
H23B H -0.3915 0.2315 0.0848 0.101 Uiso 1 1 calc R
H23C H -0.4883 0.2266 0.2134 0.101 Uiso 1 1 calc R

loop_
_atom_site_aniso_label
_atom_site_aniso_U_11
_atom_site_aniso_U_22
_atom_site_aniso_U_33
_atom_site_aniso_U_23
_atom_site_aniso_U_13
_atom_site_aniso_U_12
Br1 0.02449(17) 0.04318(18) 0.02778(15) 0.00823(12) -0.00099(11) -0.00101(13)
S1 0.0336(4) 0.0259(3) 0.0223(3) -0.0033(3) 0.0028(3) 0.0064(3)
O1 0.0501(15) 0.0394(12) 0.0237(10) 0.0058(8) 0.0110(9) 0.0125(10)
O2 0.0480(15) 0.0314(11) 0.0394(12) -0.0152(9) -0.0005(10) 0.0036(10)
N1 0.0172(12) 0.0220(11) 0.0270(11) 0.0028(9) 0.0002(9) 0.0044(9)
N2 0.0268(13) 0.0250(11) 0.0193(10) 0.0070(9) 0.0058(9) 0.0093(10)
N3 0.0218(13) 0.0198(10) 0.0288(12) -0.0025(9) 0.0023(10) 0.0004(9)
C1 0.0197(14) 0.0308(14) 0.0191(12) 0.0018(10) 0.0079(10) 0.0019(11)
C2 0.0221(15) 0.0394(16) 0.0218(13) -0.0084(11) 0.0074(11) -0.0095(13)
C3 0.0288(16) 0.0265(14) 0.0330(15) -0.0078(11) 0.0170(13) -0.0084(12)
C4 0.0277(16) 0.0241(13) 0.0274(13) -0.0003(11) 0.0135(12) -0.0008(12)
C5 0.0207(15) 0.0248(13) 0.0219(12) -0.0015(10) 0.0071(10) 0.0009(11)
C6 0.0178(14) 0.0217(12) 0.0190(11) -0.0038(10) 0.0081(10) -0.0013(10)
C7 0.0231(15) 0.0184(12) 0.0215(12) -0.0004(10) 0.0038(10) -0.0017(11)
C8 0.0249(16) 0.0229(13) 0.0268(13) 0.0019(11) 0.0036(11) 0.0047(12)
C9 0.0211(16) 0.0287(14) 0.0354(15) 0.0010(12) 0.0094(12) 0.0038(12)
C10 0.0283(16) 0.0317(15) 0.0279(14) -0.0010(11) 0.0117(12) 0.0014(13)
C11 0.0219(15) 0.0274(13) 0.0215(12) 0.0019(10) 0.0013(11) -0.0005(11)
C12 0.0165(14) 0.0202(12) 0.0240(13) 0.0001(10) 0.0021(10) -0.0019(10)
C13 0.0166(14) 0.0196(12) 0.0231(12) 0.0012(10) 0.0006(10) -0.0002(10)
C14 0.0202(15) 0.0183(12) 0.0239(12) -0.0002(10) 0.0056(11) 0.0011(10)
C15 0.0254(16) 0.0220(13) 0.0379(15) -0.0022(12) 0.0054(12) -0.0050(12)
C16 0.0240(16) 0.0215(13) 0.0310(14) 0.0027(11) 0.0061(12) 0.0021(11)
C17 0.0254(16) 0.0269(14) 0.0261(13) 0.0015(11) 0.0099(11) 0.0080(12)
C18 0.0319(18) 0.0250(14) 0.0379(16) 0.0096(12) 0.0142(13) 0.0074(13)
C19 0.0249(18) 0.0353(16) 0.0482(18) 0.0059(14) 0.0093(14) -0.0002(13)
C20 0.0248(17) 0.0486(18) 0.0429(17) 0.0135(15) 0.0113(14) 0.0090(15)
C21 0.0327(19) 0.0350(16) 0.0483(18) 0.0204(14) 0.0160(15) 0.0147(14)
C22 0.0292(17) 0.0283(15) 0.0408(16) 0.0057(12) 0.0136(13) 0.0024(13)
C23 0.033(2) 0.084(3) 0.073(3) 0.032(2) -0.0017(19) 0.010(2)

loop_
_atom_type_symbol
_atom_type_description
_atom_type_scat_dispersion_real
_atom_type_scat_dispersion_imag
_atom_type_scat_source
C C 0.0033 0.0016 'International Tables Vol C Tables 4.2.6.8 and 6.1.1.4'
H H 0.0000 0.0000 'International Tables Vol C Tables 4.2.6.8 and 6.1.1.4'
Br Br -0.2901 2.4595 'International Tables Vol C Tables 4.2.6.8 and 6.1.1.4'
N N 0.0061 0.0033 'International Tables Vol C Tables 4.2.6.8 and 6.1.1.4'
O O 0.0106 0.0060 'International Tables Vol C Tables 4.2.6.8 and 6.1.1.4'
S S 0.1246 0.1234 'International Tables Vol C Tables 4.2.6.8 and 6.1.1.4'

loop_
_geom_angle_atom_site_label_1
_geom_angle_atom_site_label_2
_geom_angle_atom_site_label_3
_geom_angle
O1 S1 N3 106.11(12)
O1 S1 C17 107.39(13)
O2 S1 O1 120.23(13)
O2 S1 N3 106.28(13)
O2 S1 C17 108.29(13)
N3 S1 C17 108.02(12)
C6 N1 H1 117.2
C6 N1 C13 125.6(2)
C13 N1 H1 117.2
C7 N2 H2 124.5
C7 N2 C14 111.04(19)
C14 N2 H2 124.5
C14 N3 S1 118.62(18)
C14 N3 C15 107.77(19)
C15 N3 S1 118.57(17)
C2 C1 Br1 118.7(2)
C2 C1 C6 122.4(2)
C6 C1 Br1 118.90(19)
C1 C2 H2A 120.0
C3 C2 C1 120.0(3)
C3 C2 H2A 120.0
C2 C3 H3 120.5
C2 C3 C4 119.0(2)
C4 C3 H3 120.5
C3 C4 H4 119.4
C3 C4 C5 121.1(3)
C5 C4 H4 119.4
C4 C5 H5 119.5
C4 C5 C6 121.0(3)
C6 C5 H5 119.5
N1 C6 C1 120.5(2)
N1 C6 C5 123.1(2)
C1 C6 C5 116.4(2)
N2 C7 C12 110.6(2)
C8 C7 N2 128.5(2)
C8 C7 C12 120.8(2)
C7 C8 H8 120.8
C9 C8 C7 118.3(2)
C9 C8 H8 120.8
C8 C9 H9 119.5
C8 C9 C10 121.0(3)
C10 C9 H9 119.5
C9 C10 H10 119.9
C11 C10 C9 120.3(2)
C11 C10 H10 119.9
C10 C11 H11 120.6
C12 C11 C10 118.8(2)
C12 C11 H11 120.6
C7 C12 C13 110.2(2)
C11 C12 C7 120.8(2)
C11 C12 C13 129.0(2)
N1 C13 C12 116.1(2)
N1 C13 C14 114.7(2)
N1 C13 C16 107.6(2)
C12 C13 C14 102.08(19)
C12 C13 C16 111.7(2)
C16 C13 C14 104.06(19)
N2 C14 N3 111.4(2)
N2 C14 C13 105.32(19)
N2 C14 H14 111.3
N3 C14 C13 106.04(19)
N3 C14 H14 111.3
C13 C14 H14 111.3
N3 C15 H15A 110.9
N3 C15 H15B 110.9
N3 C15 C16 104.5(2)
H15A C15 H15B 108.9
C16 C15 H15A 110.9
C16 C15 H15B 110.9
C13 C16 H16A 110.8
C13 C16 H16B 110.8
C15 C16 C13 104.5(2)
C15 C16 H16A 110.8
C15 C16 H16B 110.8
H16A C16 H16B 108.9
C18 C17 S1 119.6(2)
C18 C17 C22 120.4(3)
C22 C17 S1 119.8(2)
C17 C18 H18 120.2
C19 C18 C17 119.7(3)
C19 C18 H18 120.2
C18 C19 H19 119.6
C18 C19 C20 120.8(3)
C20 C19 H19 119.6
C19 C20 C21 118.7(3)
C19 C20 C23 120.7(3)
C21 C20 C23 120.7(3)
C20 C21 H21 119.3
C22 C21 C20 121.4(3)
C22 C21 H21 119.3
C17 C22 H22 120.6
C21 C22 C17 118.9(3)
C21 C22 H22 120.6
C20 C23 H23A 109.5
C20 C23 H23B 109.5
C20 C23 H23C 109.5
H23A C23 H23B 109.5
H23A C23 H23C 109.5
H23B C23 H23C 109.5

loop_
_geom_bond_atom_site_label_1
_geom_bond_atom_site_label_2
_geom_bond_distance
Br1 C1 1.911(3)
S1 O1 1.435(2)
S1 O2 1.428(2)
S1 N3 1.640(2)
S1 C17 1.763(3)
N1 H1 0.8600
N1 C6 1.384(3)
N1 C13 1.450(3)
N2 H2 0.8600
N2 C7 1.393(3)
N2 C14 1.449(3)
N3 C14 1.479(3)
N3 C15 1.480(3)
C1 C2 1.380(4)
C1 C6 1.400(4)
C2 H2A 0.9300
C2 C3 1.379(4)
C3 H3 0.9300
C3 C4 1.381(4)
C4 H4 0.9300
C4 C5 1.381(4)
C5 H5 0.9300
C5 C6 1.402(3)
C7 C8 1.383(4)
C7 C12 1.393(3)
C8 H8 0.9300
C8 C9 1.382(4)
C9 H9 0.9300
C9 C10 1.395(4)
C10 H10 0.9300
C10 C11 1.384(4)
C11 H11 0.9300
C11 C12 1.378(4)
C12 C13 1.517(4)
C13 C14 1.585(3)
C13 C16 1.545(3)
C14 H14 0.9800
C15 H15A 0.9700
C15 H15B 0.9700
C15 C16 1.519(4)
C16 H16A 0.9700
C16 H16B 0.9700
C17 C18 1.386(4)
C17 C22 1.393(4)
C18 H18 0.9300
C18 C19 1.381(4)
C19 H19 0.9300
C19 C20 1.389(4)
C20 C21 1.389(5)
C20 C23 1.514(5)
C21 H21 0.9300
C21 C22 1.383(4)
C22 H22 0.9300
C23 H23A 0.9600
C23 H23B 0.9600
C23 H23C 0.9600

loop_
_geom_hbond_atom_site_label_D
_geom_hbond_atom_site_label_H
_geom_hbond_atom_site_label_A
_geom_hbond_distance_DH
_geom_hbond_distance_HA
_geom_hbond_distance_DA
_geom_hbond_angle_DHA
N1 H1 Br1 0.86 2.61 3.064(2) 114.3
